data_1521544
loop_
_publ_author_name
'le Meins, J.M.'
'Crosnier-Lopez, M.P.'
'Hemon-Ribaud, A.'
'Courbion, G.'

_publ_section_title
;
 Phase transitions in the Na3 M2 (P O4)2 F3 family (M = Al(3+), V(3+),
 Cr(3+), Fe(3+), Ga(3+)) : synthesis, thermal, structural and magnetic
 studies
;
_journal_name_full 'Journal of Solid State Chemistry'
_journal_page_first 260
_journal_page_last 277
_journal_volume 148
_journal_year 1999
_chemical_formula_sum 'F3 Fe2 Na3 O8 P2'
_chemical_name_systematic 'Na3 Fe2 (P O4)2 F3'
_space_group_IT_number 55
_symmetry_space_group_name_Hall '-P 2 2ab'
_symmetry_space_group_name_H-M 'P b a m'
_cell_angle_alpha 90
_cell_angle_beta 90
_cell_angle_gamma 90
_cell_formula_units_Z 8
_cell_length_a 12.756
_cell_length_b 12.803
_cell_length_c 10.602
_cell_volume 1731.466
_citation_journal_id_ASTM JSSCBI
_cod_data_source_file leMeins_JSSCBI_1999_390.cif
_cod_data_source_block F3Fe2Na3O8P2
_cod_database_code 1521544

loop_
_symmetry_equiv_pos_as_xyz
x,y,z
-x,-y,z
x+1/2,-y+1/2,-z
-x+1/2,y+1/2,-z
-x,-y,-z
x,y,-z
-x-1/2,y-1/2,z
x-1/2,-y-1/2,z

loop_
_atom_site_label
_atom_site_type_symbol
_atom_site_fract_x
_atom_site_fract_y
_atom_site_fract_z
_atom_site_occupancy
_atom_site_U_iso_or_equiv
F2 F-1 0.245 -0.002 0.5 1 0.0
O7 O-2 -0.011 0.414 0.159 1 0.0
Fe2 Fe+3 0.249 -0.0047 0.3068 1 0.0
O8 O-2 0.095 -0.005 0.335 1 0.0
Na6 Na+1 0.338 0.615 0 1 0.0
Na5 Na+1 0.103 0.362 0.5 1 0.0
P2 P+5 0 0 0.237 1 0.0
O5 O-2 0.012 0.089 0.164 1 0.0
P3 P+5 0 0.5 0.245 1 0.0
Na1 Na+1 0.112 0.411 0 1 0.0
F4 F-1 0.247 -0.017 0.136 1 0.0
O3 O-2 0.254 0.642 0.322 1 0.0
O4 O-2 0.35 0.266 0.173 1 0.0
O6 O-2 0.404 -0.013 0.329 1 0.0
P1 P+5 0.24 0.252 0.242 1 0.0
F1 F-1 -0.003 0.251 0 1 0.0
O1 O-2 0.243 0.35 0.347 1 0.0
Fe1 Fe+3 0.002 0.249 0.1842 1 0.0
Na4 Na+1 0.385 0.386 0 1 0.0
Na2 Na+1 0.116 0.131 0.5 1 0.0
O2 O-2 0.154 0.257 0.849 1 0.0
F3 F-1 0.006 0.255 0.373 1 0.0
Na3 Na+1 0.407 0.36 0.5 1 0.0
